data_7062952
loop_
_publ_author_name
'Yang, Fei'
'Li, Yunong'
'Huang, Kecheng'
'Wei, Wei'
'Xu, Yanqing'

_publ_section_title
;
 A cyclophane-based host--guest charge transfer complex for NIR-II
 photothermal conversion
;
_journal_issue 7
_journal_name_full 'New Journal of Chemistry'
_journal_page_first 2901
_journal_page_last 2906
_journal_paper_doi 10.1039/D3NJ05714C
_journal_volume 48
_journal_year 2024
_chemical_formula_sum 'C58 H40 F12 N4 O9 P2 S4'
_chemical_formula_weight 1355.12
_space_group_crystal_system monoclinic
_space_group_IT_number 14
_space_group_name_Hall '-P 2ybc'
_space_group_name_H-M_alt 'P 1 21/c 1'
_atom_sites_solution_hydrogens geom
_atom_sites_solution_primary direct
_audit_creation_method SHELXL-2018/3
_audit_update_record
;
2023-11-14 deposited with the CCDC.	2024-01-05 downloaded from the CCDC.
;
_cell_angle_alpha 90
_cell_angle_beta 93.0790(10)
_cell_angle_gamma 90
_cell_formula_units_Z 4
_cell_length_a 12.5817(3)
_cell_length_b 20.0466(4)
_cell_length_c 25.8921(5)
_cell_measurement_reflns_used 4267
_cell_measurement_temperature 180(2)
_cell_measurement_theta_max 27.12
_cell_measurement_theta_min 3.71
_cell_volume 6521.1(2)
_computing_cell_refinement 'CrystalClear (Rigaku Corp., 2000)'
_computing_data_collection 'CrystalClear (Rigaku Corp., 2000)'
_computing_data_reduction 'CrystalClear (Rigaku Corp., 2000)'
_computing_molecular_graphics ORTEP-3
_computing_publication_material 'SHELXL-97 (Sheldrick, 1997)'
_computing_structure_refinement 'SHELXL-2014/7 (Sheldrick, 2014)'
_computing_structure_solution 'SHELXL-97 (Sheldrick, 1990)'
_diffrn_ambient_temperature 180(2)
_diffrn_measured_fraction_theta_full 0.998
_diffrn_measured_fraction_theta_max 0.998
_diffrn_measurement_device_type 'hybrid pixel array detector'
_diffrn_measurement_method 'phi and omega scans'
_diffrn_radiation_type CuK\a
_diffrn_radiation_wavelength 1.54178
_diffrn_reflns_av_R_equivalents 0.0788
_diffrn_reflns_av_unetI/netI 0.0588
_diffrn_reflns_Laue_measured_fraction_full 0.998
_diffrn_reflns_Laue_measured_fraction_max 0.998
_diffrn_reflns_limit_h_max 14
_diffrn_reflns_limit_h_min -13
_diffrn_reflns_limit_k_max 23
_diffrn_reflns_limit_k_min -23
_diffrn_reflns_limit_l_max 30
_diffrn_reflns_limit_l_min -30
_diffrn_reflns_number 54525
_diffrn_reflns_point_group_measured_fraction_full 0.998
_diffrn_reflns_point_group_measured_fraction_max 0.998
_diffrn_reflns_theta_full 65.149
_diffrn_reflns_theta_max 65.149
_diffrn_reflns_theta_min 3.419
_diffrn_source 'fine-focus sealed tube'
_exptl_absorpt_coefficient_mu 2.653
_exptl_absorpt_correction_T_max 0.9862
_exptl_absorpt_correction_T_min 0.8938
_exptl_absorpt_correction_type multi-scan
_exptl_absorpt_process_details '(<i>SADABS</i>; Bruker, 2007)'
_exptl_crystal_colour black
_exptl_crystal_density_diffrn 1.380
_exptl_crystal_description block
_exptl_crystal_F_000 2760
_exptl_crystal_size_max 0.23
_exptl_crystal_size_mid 0.19
_exptl_crystal_size_min 0.14
_platon_squeeze_details 'Seven disordered water molecules were removed from the Formula unit by the SQUEEZE process'
_refine_diff_density_max 0.779
_refine_diff_density_min -0.573
_refine_diff_density_rms 0.062
_refine_ls_extinction_method none
_refine_ls_goodness_of_fit_ref 1.055
_refine_ls_hydrogen_treatment constr
_refine_ls_matrix_type full
_refine_ls_number_parameters 804
_refine_ls_number_reflns 11117
_refine_ls_number_restraints 0
_refine_ls_restrained_S_all 1.055
_refine_ls_R_factor_all 0.0845
_refine_ls_R_factor_gt 0.0583
_refine_ls_shift/su_max 0.001
_refine_ls_shift/su_mean 0.000
_refine_ls_structure_factor_coef Fsqd
_refine_ls_weighting_details 'w=1/[\s^2^(Fo^2^)+(0.0753P)^2^+3.2815P] where P=(Fo^2^+2Fc^2^)/3'
_refine_ls_weighting_scheme calc
_refine_ls_wR_factor_gt 0.1415
_refine_ls_wR_factor_ref 0.1531
_reflns_Friedel_coverage 0.000
_reflns_number_gt 7900
_reflns_number_total 11117
_reflns_threshold_expression 'I > 2\s(I)'
_cod_data_source_file d3nj05714c2.cif
_cod_data_source_block TTF-TBox-1
_cod_depositor_comments
;
The following automatic conversions were performed:

data item '_exptl_absorpt_correction_type' value 'Multi-scan' was
changed to 'multi-scan' in accordance with the
/home/data/users/saulius/crontab/automatic-downloads/rss-feeds/RSC/lib/dictionaries/cif_core.dic
dictionary named 'cif_core.dic' version 2.4.2 last updated on
2011-04-26.

Automatic conversion script
Id: cif_fix_values 8170 2020-07-09 18:12:32Z antanas 

 Adding full bibliography for 7062952.cif.
;
_cod_original_sg_symbol_H-M 'P 21/c'
_cod_database_code 7062952
_shelx_shelxl_version_number 2018/3
_shelx_space_group_comment
;
The symmetry employed for this shelxl refinement is uniquely defined
by the following loop, which should always be used as a source of
symmetry information in preference to the above space-group names.
They are only intended as comments.
;
_shelx_estimated_absorpt_t_min 0.783
_shelx_estimated_absorpt_t_max 0.859
_platon_squeeze_void_probe_radius 1.20

loop_
_space_group_symop_operation_xyz
'x, y, z'
'-x, y+1/2, -z+1/2'
'-x, -y, -z'
'x, -y-1/2, z-1/2'

loop_
_atom_site_label
_atom_site_type_symbol
_atom_site_fract_x
_atom_site_fract_y
_atom_site_fract_z
_atom_site_U_iso_or_equiv
_atom_site_adp_type
_atom_site_occupancy
_atom_site_site_symmetry_order
_atom_site_calc_flag
_atom_site_refinement_flags_posn
_atom_site_refinement_flags_adp
_atom_site_refinement_flags_occupancy
_atom_site_disorder_assembly
_atom_site_disorder_group
S1 S 0.52464(7) 0.41469(4) 0.20988(3) 0.0315(2) Uani 1 1 d . . . . .
S2 S 0.63910(7) 0.42140(5) 0.11308(3) 0.0357(2) Uani 1 1 d . . . . .
S3 S 0.81804(7) 0.31912(5) 0.16174(4) 0.0353(2) Uani 1 1 d . . . . .
S4 S 0.69177(7) 0.30214(5) 0.25420(4) 0.0371(2) Uani 1 1 d . . . . .
P1 P -0.12270(8) 0.65492(5) 0.34542(4) 0.0424(3) Uani 1 1 d . . . . .
P2 P 0.53962(12) 0.69344(6) 0.05813(5) 0.0663(4) Uani 1 1 d . . . . .
F1 F -0.1610(2) 0.68516(14) 0.39792(11) 0.0736(8) Uani 1 1 d . . . . .
F2 F -0.24285(18) 0.65388(11) 0.32263(10) 0.0540(6) Uani 1 1 d . . . . .
F3 F -0.10842(19) 0.72829(12) 0.32336(12) 0.0674(8) Uani 1 1 d . . . . .
F4 F -0.0851(2) 0.62432(16) 0.29301(12) 0.0829(9) Uani 1 1 d . . . . .
F5 F -0.0023(2) 0.65624(13) 0.36719(13) 0.0743(8) Uani 1 1 d . . . . .
F6 F -0.1375(2) 0.58184(11) 0.36785(12) 0.0713(8) Uani 1 1 d . . . . .
F7 F 0.4416(4) 0.7289(3) 0.07939(19) 0.176(3) Uani 1 1 d . . . . .
F8 F 0.5507(5) 0.75593(17) 0.02114(18) 0.154(2) Uani 1 1 d . . . . .
F9 F 0.4650(3) 0.65948(14) 0.01377(11) 0.0807(9) Uani 1 1 d . . . . .
F10 F 0.6401(3) 0.66311(18) 0.03455(15) 0.1094(13) Uani 1 1 d . . . . .
F11 F 0.5258(3) 0.6293(2) 0.09160(14) 0.1288(16) Uani 1 1 d . . . . .
F12 F 0.6116(3) 0.7248(2) 0.10230(14) 0.1289(16) Uani 1 1 d . . . . .
O1 O 0.53185(19) 0.58806(12) 0.27895(9) 0.0362(6) Uani 1 1 d . . . . .
O2 O 0.7246(2) 0.44485(13) 0.38284(9) 0.0393(6) Uani 1 1 d . . . . .
O3 O 0.9128(2) 0.55830(13) 0.09002(9) 0.0376(6) Uani 1 1 d . . . . .
O4 O 1.09109(18) 0.40381(12) 0.18866(9) 0.0345(6) Uani 1 1 d . . . . .
O5 O 0.0987(4) 0.5194(2) 0.3562(2) 0.1230(17) Uani 1 1 d . . . . .
O6 O 0.1323(4) 0.5576(3) 0.2517(2) 0.135(2) Uani 1 1 d . . . . .
O7 O 0.3292(4) 0.5894(3) 0.22219(18) 0.1136(16) Uani 1 1 d . . . . .
O8 O 0.3124(7) 0.6946(3) 0.1529(3) 0.207(4) Uani 1 1 d . . . . .
N1 N 0.6289(2) 0.51613(13) 0.33059(10) 0.0264(6) Uani 1 1 d . . . . .
N2 N 1.0023(2) 0.48145(13) 0.13961(10) 0.0254(6) Uani 1 1 d . . . . .
N3 N 0.7181(2) 0.21228(13) 0.06448(10) 0.0262(6) Uani 1 1 d . . . . .
N4 N 0.3506(2) 0.28105(14) 0.19792(11) 0.0310(7) Uani 1 1 d . . . . .
C1 C 0.3766(3) 0.57638(19) 0.50324(14) 0.0420(10) Uani 1 1 d . . . . .
H1A H 0.300728 0.577055 0.492554 0.063 Uiso 1 1 calc R U . . .
H1B H 0.397521 0.619880 0.517774 0.063 Uiso 1 1 calc R U . . .
H1C H 0.389969 0.541680 0.529451 0.063 Uiso 1 1 calc R U . . .
C2 C 0.4409(3) 0.56179(17) 0.45693(13) 0.0328(8) Uani 1 1 d . . . . .
C3 C 0.4089(3) 0.51296(17) 0.42188(12) 0.0312(8) Uani 1 1 d . . . . .
H3 H 0.343720 0.490351 0.426542 0.037 Uiso 1 1 calc R U . . .
C4 C 0.4680(3) 0.49532(17) 0.37992(12) 0.0279(8) Uani 1 1 d . . . . .
C5 C 0.5610(3) 0.53080(17) 0.37346(13) 0.0297(8) Uani 1 1 d . . . . .
C6 C 0.5946(3) 0.58091(17) 0.40720(13) 0.0326(8) Uani 1 1 d . . . . .
H6 H 0.658242 0.604833 0.401812 0.039 Uiso 1 1 calc R U . . .
C7 C 0.5340(3) 0.59594(18) 0.44924(13) 0.0354(8) Uani 1 1 d . . . . .
H7 H 0.556995 0.629979 0.472793 0.042 Uiso 1 1 calc R U . . .
C8 C 0.6096(3) 0.55140(16) 0.28459(12) 0.0266(7) Uani 1 1 d . . . . .
C9 C 0.7145(3) 0.47258(16) 0.34115(13) 0.0283(8) Uani 1 1 d . . . . .
C10 C 0.6877(2) 0.54344(15) 0.24453(12) 0.0227(7) Uani 1 1 d . . . . .
C11 C 0.7895(3) 0.46366(16) 0.29972(12) 0.0256(7) Uani 1 1 d . . . . .
C12 C 0.6762(3) 0.57907(16) 0.19885(12) 0.0259(7) Uani 1 1 d . . . . .
H12 H 0.616622 0.607668 0.192775 0.031 Uiso 1 1 calc R U . . .
C13 C 0.7757(2) 0.50013(15) 0.25350(12) 0.0217(7) Uani 1 1 d . . . . .
C14 C 0.8755(3) 0.42122(16) 0.30735(12) 0.0276(7) Uani 1 1 d . . . . .
H14 H 0.884479 0.396663 0.338653 0.033 Uiso 1 1 calc R U . . .
C15 C 0.7522(3) 0.57309(16) 0.16148(13) 0.0271(7) Uani 1 1 d . . . . .
H15 H 0.744279 0.598364 0.130479 0.033 Uiso 1 1 calc R U . . .
C16 C 0.8507(2) 0.49368(15) 0.21534(11) 0.0211(7) Uani 1 1 d . . . . .
C17 C 0.9490(3) 0.41428(16) 0.26927(13) 0.0291(8) Uani 1 1 d . . . . .
H17 H 1.007688 0.384843 0.274822 0.035 Uiso 1 1 calc R U . . .
C18 C 0.8379(2) 0.53131(15) 0.16903(12) 0.0228(7) Uani 1 1 d . . . . .
C19 C 0.9375(2) 0.44952(15) 0.22390(12) 0.0233(7) Uani 1 1 d . . . . .
C20 C 0.9183(3) 0.52615(16) 0.12964(12) 0.0255(7) Uani 1 1 d . . . . .
C21 C 1.0167(3) 0.44173(16) 0.18418(12) 0.0251(7) Uani 1 1 d . . . . .
C22 C 1.0882(2) 0.48198(16) 0.10424(12) 0.0248(7) Uani 1 1 d . . . . .
C23 C 1.1684(3) 0.52775(17) 0.11274(13) 0.0300(8) Uani 1 1 d . . . . .
H23 H 1.166519 0.557725 0.141092 0.036 Uiso 1 1 calc R U . . .
C24 C 1.2522(3) 0.53039(17) 0.08002(13) 0.0293(8) Uani 1 1 d . . . . .
H24 H 1.306514 0.562912 0.085559 0.035 Uiso 1 1 calc R U . . .
C25 C 1.2568(2) 0.48565(16) 0.03922(12) 0.0249(7) Uani 1 1 d . . . . .
C26 C 1.3469(3) 0.48851(18) 0.00324(14) 0.0349(9) Uani 1 1 d . . . . .
H26A H 1.399710 0.454259 0.013154 0.052 Uiso 1 1 calc R U . . .
H26B H 1.380414 0.532622 0.005474 0.052 Uiso 1 1 calc R U . . .
H26C H 1.319202 0.480509 -0.032319 0.052 Uiso 1 1 calc R U . . .
C27 C 1.1761(2) 0.43923(15) 0.03162(12) 0.0229(7) Uani 1 1 d . . . . .
H27 H 1.179506 0.408345 0.003927 0.028 Uiso 1 1 calc R U . . .
C28 C 1.0892(2) 0.43621(15) 0.06347(12) 0.0216(7) Uani 1 1 d . . . . .
C29 C 1.0052(2) 0.38493(15) 0.05268(12) 0.0228(7) Uani 1 1 d . . . . .
C30 C 0.9027(3) 0.40303(17) 0.03642(13) 0.0306(8) Uani 1 1 d . . . . .
H30 H 0.884261 0.448921 0.033956 0.037 Uiso 1 1 calc R U . . .
C31 C 0.8260(3) 0.35467(17) 0.02361(13) 0.0300(8) Uani 1 1 d . . . . .
H31 H 0.756258 0.367834 0.011983 0.036 Uiso 1 1 calc R U . . .
C32 C 0.8512(3) 0.28758(16) 0.02776(12) 0.0265(7) Uani 1 1 d . . . . .
C33 C 0.9543(3) 0.26961(17) 0.04332(15) 0.0363(9) Uani 1 1 d . . . . .
H33 H 0.973164 0.223767 0.045339 0.044 Uiso 1 1 calc R U . . .
C34 C 1.0297(3) 0.31763(17) 0.05592(15) 0.0347(8) Uani 1 1 d . . . . .
H34 H 1.099737 0.304337 0.067013 0.042 Uiso 1 1 calc R U . . .
C35 C 0.7682(3) 0.23442(17) 0.01618(13) 0.0297(8) Uani 1 1 d . . . . .
H35A H 0.712483 0.252181 -0.008566 0.036 Uiso 1 1 calc R U . . .
H35B H 0.801752 0.195658 -0.000154 0.036 Uiso 1 1 calc R U . . .
C36 C 0.7651(3) 0.16485(16) 0.09415(14) 0.0306(8) Uani 1 1 d . . . . .
H36 H 0.828835 0.144572 0.083826 0.037 Uiso 1 1 calc R U . . .
C37 C 0.7222(3) 0.14537(17) 0.13912(14) 0.0328(8) Uani 1 1 d . . . . .
H37 H 0.756003 0.111829 0.160085 0.039 Uiso 1 1 calc R U . . .
C38 C 0.6288(3) 0.17506(16) 0.15391(13) 0.0289(8) Uani 1 1 d . . . . .
H38 H 0.597799 0.161296 0.184819 0.035 Uiso 1 1 calc R U . . .
C39 C 0.5808(2) 0.22477(15) 0.12356(13) 0.0250(7) Uani 1 1 d . . . . .
C40 C 0.6280(2) 0.24294(16) 0.07846(13) 0.0261(7) Uani 1 1 d . . . . .
H40 H 0.597026 0.277140 0.057192 0.031 Uiso 1 1 calc R U . . .
C41 C 0.4798(2) 0.25799(15) 0.13652(13) 0.0253(7) Uani 1 1 d . . . . .
C42 C 0.4217(3) 0.29786(18) 0.10157(14) 0.0344(8) Uani 1 1 d . . . . .
H42 H 0.445259 0.303545 0.067596 0.041 Uiso 1 1 calc R U . . .
C43 C 0.3301(3) 0.32939(19) 0.11552(16) 0.0407(9) Uani 1 1 d . . . . .
H43 H 0.291538 0.357435 0.091620 0.049 Uiso 1 1 calc R U . . .
C44 C 0.2954(3) 0.31980(18) 0.16429(15) 0.0369(9) Uani 1 1 d . . . . .
H44 H 0.231826 0.340778 0.174125 0.044 Uiso 1 1 calc R U . . .
C45 C 0.4409(3) 0.25083(16) 0.18555(13) 0.0283(8) Uani 1 1 d . . . . .
H45 H 0.478928 0.224160 0.210627 0.034 Uiso 1 1 calc R U . . .
C46 C 0.3137(3) 0.27426(18) 0.25192(14) 0.0387(9) Uani 1 1 d . . . . .
H46A H 0.340480 0.231814 0.267209 0.046 Uiso 1 1 calc R U . . .
H46B H 0.234944 0.273144 0.250834 0.046 Uiso 1 1 calc R U . . .
C47 C 0.3536(3) 0.33209(17) 0.28529(14) 0.0349(9) Uani 1 1 d . . . . .
C48 C 0.4462(3) 0.32581(18) 0.31646(14) 0.0346(9) Uani 1 1 d . . . . .
H48 H 0.483169 0.284480 0.317634 0.042 Uiso 1 1 calc R U . . .
C49 C 0.4853(3) 0.37856(17) 0.34576(13) 0.0332(8) Uani 1 1 d . . . . .
H49 H 0.549588 0.373488 0.366340 0.040 Uiso 1 1 calc R U . . .
C50 C 0.4316(3) 0.43918(17) 0.34550(13) 0.0290(8) Uani 1 1 d . . . . .
C51 C 0.3381(3) 0.44498(19) 0.31462(15) 0.0390(9) Uani 1 1 d . . . . .
H51 H 0.300632 0.486132 0.313747 0.047 Uiso 1 1 calc R U . . .
C52 C 0.2985(3) 0.3919(2) 0.28504(15) 0.0403(9) Uani 1 1 d . . . . .
H52 H 0.233785 0.396511 0.264721 0.048 Uiso 1 1 calc R U . . .
C53 C 0.4777(3) 0.46970(19) 0.16190(15) 0.0398(9) Uani 1 1 d . . . . .
H53 H 0.416802 0.496591 0.166656 0.048 Uiso 1 1 calc R U . . .
C54 C 0.5288(3) 0.4732(2) 0.11863(15) 0.0415(9) Uani 1 1 d . . . . .
H54 H 0.506334 0.502792 0.091562 0.050 Uiso 1 1 calc R U . . .
C55 C 0.6340(3) 0.38695(16) 0.17556(13) 0.0280(7) Uani 1 1 d . . . . .
C56 C 0.7045(3) 0.34331(17) 0.19499(13) 0.0296(8) Uani 1 1 d . . . . .
C57 C 0.8681(3) 0.2670(2) 0.21063(16) 0.0449(10) Uani 1 1 d . . . . .
H57 H 0.933980 0.244555 0.207700 0.054 Uiso 1 1 calc R U . . .
C58 C 0.8122(3) 0.2591(2) 0.25226(17) 0.0466(10) Uani 1 1 d . . . . .
H58 H 0.836824 0.231117 0.279984 0.056 Uiso 1 1 calc R U . . .
O9 O 0.0138(5) 0.6505(4) 0.1967(4) 0.221(4) Uani 1 1 d . . . . .

loop_
_atom_site_aniso_label
_atom_site_aniso_U_11
_atom_site_aniso_U_22
_atom_site_aniso_U_33
_atom_site_aniso_U_23
_atom_site_aniso_U_13
_atom_site_aniso_U_12
S1 0.0279(5) 0.0331(5) 0.0343(5) -0.0006(4) 0.0101(4) -0.0003(4)
S2 0.0374(5) 0.0395(5) 0.0310(5) -0.0001(4) 0.0086(4) -0.0027(4)
S3 0.0259(5) 0.0402(5) 0.0407(5) -0.0102(4) 0.0087(4) -0.0016(4)
S4 0.0331(5) 0.0382(5) 0.0407(5) 0.0046(4) 0.0076(4) 0.0025(4)
P1 0.0352(6) 0.0331(5) 0.0588(7) -0.0073(5) 0.0008(5) -0.0013(4)
P2 0.0916(10) 0.0576(8) 0.0476(7) -0.0097(6) -0.0150(6) 0.0320(7)
F1 0.081(2) 0.0740(18) 0.0675(17) -0.0325(15) 0.0145(15) -0.0191(15)
F2 0.0382(14) 0.0495(14) 0.0737(17) 0.0003(12) -0.0029(12) -0.0032(11)
F3 0.0433(15) 0.0475(15) 0.112(2) 0.0176(14) 0.0102(14) -0.0062(11)
F4 0.0647(19) 0.101(2) 0.085(2) -0.0360(18) 0.0234(16) -0.0009(17)
F5 0.0437(15) 0.0601(17) 0.116(2) -0.0074(16) -0.0228(15) -0.0009(13)
F6 0.0702(19) 0.0350(13) 0.107(2) 0.0088(13) -0.0108(16) -0.0042(12)
F7 0.127(4) 0.254(6) 0.144(4) -0.098(4) -0.037(3) 0.117(4)
F8 0.264(6) 0.054(2) 0.136(4) 0.013(2) -0.070(4) -0.030(3)
F9 0.114(3) 0.0567(17) 0.0682(18) 0.0083(14) -0.0255(17) -0.0080(16)
F10 0.099(3) 0.106(3) 0.126(3) -0.059(2) 0.033(2) 0.001(2)
F11 0.135(3) 0.154(4) 0.095(3) 0.077(3) -0.017(2) 0.003(3)
F12 0.132(3) 0.157(4) 0.093(3) -0.075(2) -0.044(2) 0.060(3)
O1 0.0280(14) 0.0506(15) 0.0309(13) -0.0012(11) 0.0088(10) 0.0148(12)
O2 0.0395(15) 0.0484(15) 0.0316(14) 0.0133(12) 0.0161(11) 0.0137(12)
O3 0.0392(15) 0.0482(15) 0.0263(13) 0.0073(12) 0.0110(11) 0.0090(12)
O4 0.0257(13) 0.0435(14) 0.0355(14) 0.0023(11) 0.0131(10) 0.0140(11)
O5 0.077(3) 0.111(4) 0.182(5) -0.022(3) 0.013(3) -0.002(3)
O6 0.110(4) 0.136(4) 0.163(5) -0.051(4) 0.034(4) -0.042(3)
O7 0.082(3) 0.151(4) 0.106(3) -0.022(3) -0.018(3) 0.016(3)
O8 0.328(10) 0.145(5) 0.160(6) -0.028(5) 0.115(6) -0.022(6)
N1 0.0226(15) 0.0315(15) 0.0261(15) -0.0019(12) 0.0106(12) 0.0029(12)
N2 0.0226(15) 0.0305(15) 0.0239(14) -0.0015(12) 0.0095(11) 0.0024(12)
N3 0.0215(15) 0.0255(14) 0.0318(15) -0.0044(12) 0.0041(12) -0.0042(11)
N4 0.0201(15) 0.0285(15) 0.0457(18) -0.0016(13) 0.0125(13) -0.0049(12)
C1 0.053(3) 0.049(2) 0.0258(19) 0.0055(17) 0.0147(17) 0.0216(19)
C2 0.040(2) 0.037(2) 0.0227(18) 0.0067(15) 0.0091(15) 0.0178(16)
C3 0.0296(19) 0.040(2) 0.0243(18) 0.0076(15) 0.0094(14) 0.0101(16)
C4 0.0239(18) 0.0339(19) 0.0267(18) 0.0052(15) 0.0079(14) 0.0104(14)
C5 0.0284(19) 0.0347(19) 0.0271(18) 0.0010(15) 0.0125(14) 0.0103(15)
C6 0.033(2) 0.0347(19) 0.0309(19) -0.0034(16) 0.0081(15) 0.0054(15)
C7 0.043(2) 0.035(2) 0.0282(19) -0.0020(15) 0.0018(16) 0.0126(17)
C8 0.0231(18) 0.0311(18) 0.0259(18) -0.0034(14) 0.0058(14) 0.0015(14)
C9 0.0262(19) 0.0294(18) 0.0304(19) 0.0004(15) 0.0119(14) 0.0033(14)
C10 0.0169(16) 0.0256(17) 0.0260(17) -0.0059(13) 0.0047(13) -0.0034(13)
C11 0.0273(18) 0.0238(17) 0.0264(17) -0.0014(14) 0.0079(14) 0.0015(14)
C12 0.0234(18) 0.0256(17) 0.0287(18) -0.0024(14) 0.0013(13) 0.0065(13)
C13 0.0200(17) 0.0213(16) 0.0241(17) -0.0041(13) 0.0032(13) -0.0008(12)
C14 0.0258(18) 0.0345(19) 0.0231(17) 0.0041(14) 0.0063(14) 0.0039(14)
C15 0.0263(19) 0.0314(18) 0.0237(17) 0.0019(14) 0.0026(14) 0.0019(14)
C16 0.0195(17) 0.0237(16) 0.0203(16) -0.0021(13) 0.0039(12) -0.0016(12)
C17 0.0228(18) 0.0300(18) 0.0349(19) 0.0011(15) 0.0066(14) 0.0081(14)
C18 0.0189(17) 0.0258(16) 0.0239(17) -0.0022(13) 0.0037(13) -0.0001(13)
C19 0.0200(17) 0.0261(17) 0.0241(17) -0.0020(14) 0.0044(13) 0.0007(13)
C20 0.0220(18) 0.0299(18) 0.0250(18) -0.0036(15) 0.0046(13) -0.0016(14)
C21 0.0220(18) 0.0275(17) 0.0264(17) -0.0022(14) 0.0068(13) 0.0004(14)
C22 0.0194(17) 0.0301(18) 0.0254(17) 0.0006(14) 0.0055(13) 0.0003(13)
C23 0.0270(19) 0.0344(19) 0.0291(18) -0.0045(15) 0.0062(14) 0.0006(15)
C24 0.0231(18) 0.0287(18) 0.036(2) 0.0004(15) 0.0049(14) -0.0051(14)
C25 0.0201(17) 0.0292(17) 0.0261(17) 0.0069(14) 0.0070(13) -0.0003(13)
C26 0.031(2) 0.040(2) 0.036(2) 0.0012(16) 0.0148(16) -0.0087(16)
C27 0.0236(18) 0.0261(17) 0.0194(16) 0.0023(13) 0.0040(13) 0.0055(13)
C28 0.0196(17) 0.0224(16) 0.0233(16) 0.0026(13) 0.0053(13) 0.0002(12)
C29 0.0228(17) 0.0244(17) 0.0220(16) 0.0002(13) 0.0090(13) 0.0003(13)
C30 0.0271(19) 0.0278(18) 0.037(2) 0.0017(15) 0.0038(15) 0.0023(14)
C31 0.0221(18) 0.0319(19) 0.0362(19) 0.0019(15) 0.0034(14) 0.0041(14)
C32 0.0242(18) 0.0277(18) 0.0284(18) -0.0007(14) 0.0079(14) -0.0028(14)
C33 0.027(2) 0.0253(18) 0.057(2) 0.0005(17) 0.0065(17) 0.0025(15)
C34 0.0219(19) 0.0301(19) 0.052(2) 0.0013(17) 0.0006(16) 0.0031(14)
C35 0.0246(18) 0.0349(19) 0.0303(18) -0.0028(15) 0.0073(14) -0.0028(14)
C36 0.0246(19) 0.0237(17) 0.044(2) -0.0065(15) 0.0061(15) -0.0020(14)
C37 0.029(2) 0.0265(18) 0.044(2) 0.0030(16) 0.0018(16) 0.0008(15)
C38 0.0274(19) 0.0267(18) 0.0330(19) 0.0027(15) 0.0052(15) -0.0020(14)
C39 0.0208(17) 0.0225(16) 0.0320(18) -0.0056(14) 0.0040(14) -0.0058(13)
C40 0.0221(17) 0.0232(17) 0.0328(18) -0.0038(14) 0.0002(14) -0.0036(13)
C41 0.0187(17) 0.0211(16) 0.0361(19) -0.0026(14) 0.0020(14) -0.0052(13)
C42 0.0261(19) 0.039(2) 0.038(2) 0.0039(16) 0.0035(15) -0.0032(15)
C43 0.024(2) 0.044(2) 0.053(2) 0.0062(18) 0.0000(17) 0.0047(16)
C44 0.0201(19) 0.034(2) 0.057(2) -0.0010(18) 0.0082(17) 0.0012(15)
C45 0.0233(18) 0.0239(17) 0.038(2) 0.0006(15) 0.0054(15) -0.0028(13)
C46 0.032(2) 0.037(2) 0.048(2) -0.0027(17) 0.0231(17) -0.0058(16)
C47 0.032(2) 0.035(2) 0.040(2) -0.0015(16) 0.0188(17) -0.0037(16)
C48 0.038(2) 0.033(2) 0.034(2) 0.0083(16) 0.0157(17) 0.0077(16)
C49 0.031(2) 0.038(2) 0.0311(19) 0.0080(16) 0.0077(15) 0.0071(16)
C50 0.0250(18) 0.0361(19) 0.0273(18) 0.0043(15) 0.0131(14) 0.0069(15)
C51 0.034(2) 0.037(2) 0.046(2) -0.0054(18) 0.0049(17) 0.0111(17)
C52 0.0243(19) 0.050(2) 0.047(2) -0.0083(19) 0.0026(16) 0.0082(17)
C53 0.035(2) 0.040(2) 0.044(2) -0.0032(18) -0.0005(17) 0.0046(17)
C54 0.043(2) 0.045(2) 0.036(2) 0.0026(18) -0.0016(17) 0.0004(18)
C55 0.0244(18) 0.0275(18) 0.0326(19) -0.0052(14) 0.0061(14) -0.0044(14)
C56 0.0239(18) 0.0324(19) 0.0334(19) -0.0059(15) 0.0078(14) -0.0040(14)
C57 0.032(2) 0.046(2) 0.057(3) -0.013(2) 0.0052(19) 0.0070(18)
C58 0.046(3) 0.040(2) 0.053(3) 0.0049(19) -0.001(2) 0.0054(19)
O9 0.123(5) 0.223(8) 0.316(10) -0.147(7) 0.000(6) -0.069(5)

loop_
_atom_type_symbol
_atom_type_description
_atom_type_scat_dispersion_real
_atom_type_scat_dispersion_imag
_atom_type_scat_source
C C 0.0181 0.0091 'International Tables Vol C Tables 4.2.6.8 and 6.1.1.4'
H H 0.0000 0.0000 'International Tables Vol C Tables 4.2.6.8 and 6.1.1.4'
N N 0.0311 0.0180 'International Tables Vol C Tables 4.2.6.8 and 6.1.1.4'
O O 0.0492 0.0322 'International Tables Vol C Tables 4.2.6.8 and 6.1.1.4'
S S 0.3331 0.5567 'International Tables Vol C Tables 4.2.6.8 and 6.1.1.4'
P P 0.2955 0.4335 'International Tables Vol C Tables 4.2.6.8 and 6.1.1.4'
F F 0.0727 0.0534 'International Tables Vol C Tables 4.2.6.8 and 6.1.1.4'

loop_
_geom_angle_atom_site_label_1
_geom_angle_atom_site_label_2
_geom_angle_atom_site_label_3
_geom_angle
_geom_angle_site_symmetry_1
_geom_angle_site_symmetry_3
_geom_angle_publ_flag
C53 S1 C55 94.83(17) . . ?
C54 S2 C55 95.13(17) . . ?
C57 S3 C56 94.62(18) . . ?
C58 S4 C56 94.97(18) . . ?
F4 P1 F1 179.58(18) . . ?
F4 P1 F5 89.28(17) . . ?
F1 P1 F5 91.01(17) . . ?
F4 P1 F6 90.12(17) . . ?
F1 P1 F6 89.56(17) . . ?
F5 P1 F6 90.78(15) . . ?
F4 P1 F3 90.33(17) . . ?
F1 P1 F3 89.98(16) . . ?
F5 P1 F3 89.32(15) . . ?
F6 P1 F3 179.54(18) . . ?
F4 P1 F2 89.93(15) . . ?
F1 P1 F2 89.79(15) . . ?
F5 P1 F2 179.03(17) . . ?
F6 P1 F2 89.78(14) . . ?
F3 P1 F2 90.13(14) . . ?
F7 P2 F12 89.8(2) . . ?
F7 P2 F10 175.4(3) . . ?
F12 P2 F10 89.6(2) . . ?
F7 P2 F11 93.8(3) . . ?
F12 P2 F11 90.2(3) . . ?
F10 P2 F11 90.8(2) . . ?
F7 P2 F8 87.1(3) . . ?
F12 P2 F8 93.3(3) . . ?
F10 P2 F8 88.4(3) . . ?
F11 P2 F8 176.4(2) . . ?
F7 P2 F9 90.2(2) . . ?
F12 P2 F9 178.4(2) . . ?
F10 P2 F9 90.59(19) . . ?
F11 P2 F9 88.2(2) . . ?
F8 P2 F9 88.27(19) . . ?
C8 N1 C9 125.4(3) . . ?
C8 N1 C5 117.5(3) . . ?
C9 N1 C5 116.8(3) . . ?
C20 N2 C21 125.2(3) . . ?
C20 N2 C22 117.3(3) . . ?
C21 N2 C22 117.0(3) . . ?
C36 N3 C40 121.2(3) . . ?
C36 N3 C35 119.8(3) . . ?
C40 N3 C35 118.9(3) . . ?
C44 N4 C45 121.7(3) . . ?
C44 N4 C46 118.9(3) . . ?
C45 N4 C46 119.3(3) . . ?
C2 C1 H1A 109.5 . . ?
C2 C1 H1B 109.5 . . ?
H1A C1 H1B 109.5 . . ?
C2 C1 H1C 109.5 . . ?
H1A C1 H1C 109.5 . . ?
H1B C1 H1C 109.5 . . ?
C3 C2 C7 118.5(3) . . ?
C3 C2 C1 120.7(3) . . ?
C7 C2 C1 120.9(3) . . ?
C2 C3 C4 122.9(3) . . ?
C2 C3 H3 118.6 . . ?
C4 C3 H3 118.6 . . ?
C5 C4 C3 116.9(3) . . ?
C5 C4 C50 123.3(3) . . ?
C3 C4 C50 119.8(3) . . ?
C6 C5 C4 121.9(3) . . ?
C6 C5 N1 116.9(3) . . ?
C4 C5 N1 121.2(3) . . ?
C5 C6 C7 119.2(3) . . ?
C5 C6 H6 120.4 . . ?
C7 C6 H6 120.4 . . ?
C2 C7 C6 120.6(3) . . ?
C2 C7 H7 119.7 . . ?
C6 C7 H7 119.7 . . ?
O1 C8 N1 120.5(3) . . ?
O1 C8 C10 122.6(3) . . ?
N1 C8 C10 117.0(3) . . ?
O2 C9 N1 120.0(3) . . ?
O2 C9 C11 123.4(3) . . ?
N1 C9 C11 116.6(3) . . ?
C12 C10 C13 120.1(3) . . ?
C12 C10 C8 120.2(3) . . ?
C13 C10 C8 119.7(3) . . ?
C14 C11 C13 120.2(3) . . ?
C14 C11 C9 119.8(3) . . ?
C13 C11 C9 120.0(3) . . ?
C10 C12 C15 120.2(3) . . ?
C10 C12 H12 119.9 . . ?
C15 C12 H12 119.9 . . ?
C11 C13 C16 119.5(3) . . ?
C11 C13 C10 121.2(3) . . ?
C16 C13 C10 119.3(3) . . ?
C11 C14 C17 120.3(3) . . ?
C11 C14 H14 119.9 . . ?
C17 C14 H14 119.9 . . ?
C18 C15 C12 120.9(3) . . ?
C18 C15 H15 119.5 . . ?
C12 C15 H15 119.5 . . ?
C13 C16 C19 119.2(3) . . ?
C13 C16 C18 119.6(3) . . ?
C19 C16 C18 121.2(3) . . ?
C19 C17 C14 120.7(3) . . ?
C19 C17 H17 119.7 . . ?
C14 C17 H17 119.7 . . ?
C15 C18 C16 119.9(3) . . ?
C15 C18 C20 120.4(3) . . ?
C16 C18 C20 119.7(3) . . ?
C17 C19 C16 120.1(3) . . ?
C17 C19 C21 119.8(3) . . ?
C16 C19 C21 120.1(3) . . ?
O3 C20 N2 120.4(3) . . ?
O3 C20 C18 122.5(3) . . ?
N2 C20 C18 117.1(3) . . ?
O4 C21 N2 120.1(3) . . ?
O4 C21 C19 123.2(3) . . ?
N2 C21 C19 116.7(3) . . ?
C23 C22 C28 121.5(3) . . ?
C23 C22 N2 117.9(3) . . ?
C28 C22 N2 120.5(3) . . ?
C22 C23 C24 120.2(3) . . ?
C22 C23 H23 119.9 . . ?
C24 C23 H23 119.9 . . ?
C23 C24 C25 120.2(3) . . ?
C23 C24 H24 119.9 . . ?
C25 C24 H24 119.9 . . ?
C27 C25 C24 118.8(3) . . ?
C27 C25 C26 120.6(3) . . ?
C24 C25 C26 120.6(3) . . ?
C25 C26 H26A 109.5 . . ?
C25 C26 H26B 109.5 . . ?
H26A C26 H26B 109.5 . . ?
C25 C26 H26C 109.5 . . ?
H26A C26 H26C 109.5 . . ?
H26B C26 H26C 109.5 . . ?
C25 C27 C28 122.2(3) . . ?
C25 C27 H27 118.9 . . ?
C28 C27 H27 118.9 . . ?
C22 C28 C27 116.9(3) . . ?
C22 C28 C29 124.0(3) . . ?
C27 C28 C29 119.1(3) . . ?
C30 C29 C34 118.3(3) . . ?
C30 C29 C28 121.1(3) . . ?
C34 C29 C28 120.5(3) . . ?
C29 C30 C31 120.8(3) . . ?
C29 C30 H30 119.6 . . ?
C31 C30 H30 119.6 . . ?
C32 C31 C30 120.3(3) . . ?
C32 C31 H31 119.8 . . ?
C30 C31 H31 119.8 . . ?
C31 C32 C33 118.8(3) . . ?
C31 C32 C35 121.2(3) . . ?
C33 C32 C35 120.0(3) . . ?
C34 C33 C32 120.6(3) . . ?
C34 C33 H33 119.7 . . ?
C32 C33 H33 119.7 . . ?
C33 C34 C29 121.2(3) . . ?
C33 C34 H34 119.4 . . ?
C29 C34 H34 119.4 . . ?
N3 C35 C32 111.1(3) . . ?
N3 C35 H35A 109.4 . . ?
C32 C35 H35A 109.4 . . ?
N3 C35 H35B 109.4 . . ?
C32 C35 H35B 109.4 . . ?
H35A C35 H35B 108.0 . . ?
N3 C36 C37 120.6(3) . . ?
N3 C36 H36 119.7 . . ?
C37 C36 H36 119.7 . . ?
C36 C37 C38 119.4(3) . . ?
C36 C37 H37 120.3 . . ?
C38 C37 H37 120.3 . . ?
C39 C38 C37 120.0(3) . . ?
C39 C38 H38 120.0 . . ?
C37 C38 H38 120.0 . . ?
C40 C39 C38 118.2(3) . . ?
C40 C39 C41 118.8(3) . . ?
C38 C39 C41 123.0(3) . . ?
N3 C40 C39 120.5(3) . . ?
N3 C40 H40 119.7 . . ?
C39 C40 H40 119.7 . . ?
C42 C41 C45 117.1(3) . . ?
C42 C41 C39 122.5(3) . . ?
C45 C41 C39 120.4(3) . . ?
C43 C42 C41 120.8(3) . . ?
C43 C42 H42 119.6 . . ?
C41 C42 H42 119.6 . . ?
C44 C43 C42 119.3(4) . . ?
C44 C43 H43 120.4 . . ?
C42 C43 H43 120.4 . . ?
N4 C44 C43 120.1(3) . . ?
N4 C44 H44 119.9 . . ?
C43 C44 H44 119.9 . . ?
N4 C45 C41 121.0(3) . . ?
N4 C45 H45 119.5 . . ?
C41 C45 H45 119.5 . . ?
N4 C46 C47 110.6(3) . . ?
N4 C46 H46A 109.5 . . ?
C47 C46 H46A 109.5 . . ?
N4 C46 H46B 109.5 . . ?
C47 C46 H46B 109.5 . . ?
H46A C46 H46B 108.1 . . ?
C52 C47 C48 119.1(3) . . ?
C52 C47 C46 120.6(4) . . ?
C48 C47 C46 120.3(3) . . ?
C49 C48 C47 121.0(3) . . ?
C49 C48 H48 119.5 . . ?
C47 C48 H48 119.5 . . ?
C48 C49 C50 120.6(3) . . ?
C48 C49 H49 119.7 . . ?
C50 C49 H49 119.7 . . ?
C49 C50 C51 118.1(3) . . ?
C49 C50 C4 121.5(3) . . ?
C51 C50 C4 120.2(3) . . ?
C52 C51 C50 121.4(3) . . ?
C52 C51 H51 119.3 . . ?
C50 C51 H51 119.3 . . ?
C47 C52 C51 119.8(4) . . ?
C47 C52 H52 120.1 . . ?
C51 C52 H52 120.1 . . ?
C54 C53 S1 118.4(3) . . ?
C54 C53 H53 120.8 . . ?
S1 C53 H53 120.8 . . ?
C53 C54 S2 117.6(3) . . ?
C53 C54 H54 121.2 . . ?
S2 C54 H54 121.2 . . ?
C56 C55 S2 123.4(3) . . ?
C56 C55 S1 122.7(3) . . ?
S2 C55 S1 113.9(2) . . ?
C55 C56 S4 123.4(3) . . ?
C55 C56 S3 122.4(3) . . ?
S4 C56 S3 114.1(2) . . ?
C58 C57 S3 118.5(3) . . ?
C58 C57 H57 120.7 . . ?
S3 C57 H57 120.7 . . ?
C57 C58 S4 117.6(3) . . ?
C57 C58 H58 121.2 . . ?
S4 C58 H58 121.2 . . ?

loop_
_geom_bond_atom_site_label_1
_geom_bond_atom_site_label_2
_geom_bond_distance
_geom_bond_site_symmetry_2
_geom_bond_publ_flag
S1 C53 1.741(4) . ?
S1 C55 1.768(3) . ?
S2 C54 1.745(4) . ?
S2 C55 1.763(3) . ?
S3 C57 1.734(4) . ?
S3 C56 1.774(3) . ?
S4 C58 1.747(4) . ?
S4 C56 1.756(4) . ?
P1 F4 1.585(3) . ?
P1 F1 1.587(3) . ?
P1 F5 1.588(3) . ?
P1 F6 1.590(3) . ?
P1 F3 1.591(3) . ?
P1 F2 1.593(2) . ?
P2 F7 1.550(4) . ?
P2 F12 1.554(4) . ?
P2 F10 1.557(3) . ?
P2 F11 1.566(4) . ?
P2 F8 1.588(4) . ?
P2 F9 1.597(3) . ?
O1 C8 1.226(4) . ?
O2 C9 1.215(4) . ?
O3 C20 1.210(4) . ?
O4 C21 1.206(4) . ?
N1 C8 1.395(4) . ?
N1 C9 1.402(4) . ?
N1 C5 1.467(4) . ?
N2 C20 1.400(4) . ?
N2 C21 1.406(4) . ?
N2 C22 1.454(4) . ?
N3 C36 1.340(4) . ?
N3 C40 1.356(4) . ?
N3 C35 1.497(4) . ?
N4 C44 1.334(5) . ?
N4 C45 1.342(4) . ?
N4 C46 1.503(4) . ?
C1 C2 1.510(4) . ?
C1 H1A 0.9800 . ?
C1 H1B 0.9800 . ?
C1 H1C 0.9800 . ?
C2 C3 1.380(5) . ?
C2 C7 1.381(5) . ?
C3 C4 1.395(4) . ?
C3 H3 0.9500 . ?
C4 C5 1.387(5) . ?
C4 C50 1.492(5) . ?
C5 C6 1.383(5) . ?
C6 C7 1.395(5) . ?
C6 H6 0.9500 . ?
C7 H7 0.9500 . ?
C8 C10 1.475(4) . ?
C9 C11 1.477(4) . ?
C10 C12 1.383(5) . ?
C10 C13 1.416(4) . ?
C11 C14 1.381(4) . ?
C11 C13 1.405(4) . ?
C12 C15 1.402(4) . ?
C12 H12 0.9500 . ?
C13 C16 1.409(4) . ?
C14 C17 1.395(4) . ?
C14 H14 0.9500 . ?
C15 C18 1.370(4) . ?
C15 H15 0.9500 . ?
C16 C19 1.414(4) . ?
C16 C18 1.418(4) . ?
C17 C19 1.372(5) . ?
C17 H17 0.9500 . ?
C18 C20 1.478(4) . ?
C19 C21 1.478(4) . ?
C22 C23 1.373(5) . ?
C22 C28 1.399(4) . ?
C23 C24 1.388(4) . ?
C23 H23 0.9500 . ?
C24 C25 1.390(5) . ?
C24 H24 0.9500 . ?
C25 C27 1.384(4) . ?
C25 C26 1.506(4) . ?
C26 H26A 0.9800 . ?
C26 H26B 0.9800 . ?
C26 H26C 0.9800 . ?
C27 C28 1.406(4) . ?
C27 H27 0.9500 . ?
C28 C29 1.490(4) . ?
C29 C30 1.384(5) . ?
C29 C34 1.385(4) . ?
C30 C31 1.395(5) . ?
C30 H30 0.9500 . ?
C31 C32 1.384(5) . ?
C31 H31 0.9500 . ?
C32 C33 1.385(5) . ?
C32 C35 1.511(4) . ?
C33 C34 1.379(5) . ?
C33 H33 0.9500 . ?
C34 H34 0.9500 . ?
C35 H35A 0.9900 . ?
C35 H35B 0.9900 . ?
C36 C37 1.366(5) . ?
C36 H36 0.9500 . ?
C37 C38 1.390(5) . ?
C37 H37 0.9500 . ?
C38 C39 1.387(5) . ?
C38 H38 0.9500 . ?
C39 C40 1.387(4) . ?
C39 C41 1.489(4) . ?
C40 H40 0.9500 . ?
C41 C42 1.386(5) . ?
C41 C45 1.392(5) . ?
C42 C43 1.379(5) . ?
C42 H42 0.9500 . ?
C43 C44 1.372(5) . ?
C43 H43 0.9500 . ?
C44 H44 0.9500 . ?
C45 H45 0.9500 . ?
C46 C47 1.515(5) . ?
C46 H46A 0.9900 . ?
C46 H46B 0.9900 . ?
C47 C52 1.384(5) . ?
C47 C48 1.386(5) . ?
C48 C49 1.377(5) . ?
C48 H48 0.9500 . ?
C49 C50 1.390(5) . ?
C49 H49 0.9500 . ?
C50 C51 1.391(5) . ?
C51 C52 1.389(5) . ?
C51 H51 0.9500 . ?
C52 H52 0.9500 . ?
C53 C54 1.324(5) . ?
C53 H53 0.9500 . ?
C54 H54 0.9500 . ?
C55 C56 1.326(5) . ?
C57 C58 1.327(5) . ?
C57 H57 0.9500 . ?
C58 H58 0.9500 . ?

loop_
_platon_squeeze_void_nr
_platon_squeeze_void_average_x
_platon_squeeze_void_average_y
_platon_squeeze_void_average_z
_platon_squeeze_void_volume
_platon_squeeze_void_count_electrons
_platon_squeeze_void_content
1 0.000 0.000 0.000 523 138 ' '
2 0.000 0.500 0.500 523 138 ' '
